data_7157135
loop_
_publ_author_name
'Tazi, Mehdi'
'Erb, William'
'Roisnel, Thierry'
'Dorcet, Vincent'
'Mongin, Florence'
'Low, Paul J.'

_publ_section_title
;
 From ferrocene to fluorine-containing penta-substituted derivatives and
 all points in-between; or, how to increase the available chemical space.
;
_journal_issue 42
_journal_name_full 'Organic &amp; biomolecular chemistry'
_journal_page_first 9352
_journal_page_last 9359
_journal_paper_doi 10.1039/c9ob01885a
_journal_volume 17
_journal_year 2019
_chemical_compound_source 'synthesis as described'
_chemical_formula_moiety 'C26 H26 F Fe I O Si'
_chemical_formula_sum 'C26 H26 F Fe I O Si'
_chemical_formula_weight 584.31
_space_group_crystal_system triclinic
_space_group_IT_number 2
_space_group_name_Hall '-P 1'
_space_group_name_H-M_alt 'P -1'
_symmetry_space_group_name_Hall '-P 1'
_symmetry_space_group_name_H-M 'P -1'
_atom_sites_solution_hydrogens mixed
_atom_sites_solution_primary dual
_atom_sites_solution_secondary difmap
_audit_update_record
;
2019-07-08 deposited with the CCDC.    2019-10-08 downloaded from the CCDC.
;
_cell_angle_alpha 107.406(4)
_cell_angle_beta 93.634(5)
_cell_angle_gamma 98.033(5)
_cell_formula_units_Z 2
_cell_length_a 8.1302(13)
_cell_length_b 10.5516(14)
_cell_length_c 14.7688(19)
_cell_measurement_reflns_used 9915
_cell_measurement_temperature 150
_cell_measurement_theta_max 27.5193
_cell_measurement_theta_min 2.5458
_cell_measurement_wavelength 0.71073
_cell_volume 1189.6(3)
_computing_cell_refinement 'APEX3 (Bruker, 2015)'
_computing_data_collection 'SAINT (Bruker, 2014)'
_computing_data_reduction 'SAINT (Bruker, 2014)'
_computing_molecular_graphics 'SXGRAPH (Farrugia, 1999), Mercury (CSD, 2016)'
_computing_publication_material 'CRYSCALC (T. Roisnel, local program, 2019)'
_computing_structure_refinement 'SHELXL-2018_3 (Sheldrick, 2018)'
_computing_structure_solution 'SHELXT (Sheldrick, 2015)'
_diffrn_ambient_temperature 150
_diffrn_detector '(CMOS) PHOTON 100'
_diffrn_detector_area_resol_mean 10.4167
_diffrn_measured_fraction_theta_full 0.997
_diffrn_measured_fraction_theta_max 0.996
_diffrn_measurement_device_type 'D8 VENTURE Bruker AXS'
_diffrn_measurement_method 'rotation images'
_diffrn_radiation_monochromator 'multilayer monochromator'
_diffrn_radiation_probe x-ray
_diffrn_radiation_source 'Incoatec microfocus sealed tube'
_diffrn_radiation_type MoK\a
_diffrn_radiation_wavelength 0.71073
_diffrn_reflns_av_R_equivalents 0.0355
_diffrn_reflns_av_unetI/netI 0.0249
_diffrn_reflns_limit_h_max 10
_diffrn_reflns_limit_h_min -10
_diffrn_reflns_limit_k_max 13
_diffrn_reflns_limit_k_min -13
_diffrn_reflns_limit_l_max 19
_diffrn_reflns_limit_l_min -19
_diffrn_reflns_number 29142
_diffrn_reflns_theta_full 25.242
_diffrn_reflns_theta_max 27.480
_diffrn_reflns_theta_min 2.992
_diffrn_source_current 1.0
_diffrn_source_voltage 50.0
_exptl_absorpt_coefficient_mu 2.006
_exptl_absorpt_correction_T_max 0.818
_exptl_absorpt_correction_T_min 0.696
_exptl_absorpt_correction_type multi-scan
_exptl_absorpt_process_details
;
  [Sheldrick, G.M. (2014). SADABS Bruker AXS Inc., Madison, Wisconsin, USA]
;
_exptl_crystal_colour yellow
_exptl_crystal_density_diffrn 1.631
_exptl_crystal_description prism
_exptl_crystal_F_000 584
_exptl_crystal_size_max 0.320
_exptl_crystal_size_mid 0.170
_exptl_crystal_size_min 0.100
_refine_diff_density_max 0.398
_refine_diff_density_min -1.042
_refine_diff_density_rms 0.087
_refine_ls_extinction_method none
_refine_ls_goodness_of_fit_ref 1.068
_refine_ls_hydrogen_treatment mixed
_refine_ls_matrix_type full
_refine_ls_number_parameters 286
_refine_ls_number_reflns 5440
_refine_ls_number_restraints 0
_refine_ls_restrained_S_all 1.068
_refine_ls_R_factor_all 0.0276
_refine_ls_R_factor_gt 0.0231
_refine_ls_shift/su_max 0.003
_refine_ls_shift/su_mean 0.000
_refine_ls_structure_factor_coef Fsqd
_refine_ls_weighting_details 'w=1/[\s^2^(Fo^2^)+(0.0267P)^2^+0.7675P] where P=(Fo^2^+2Fc^2^)/3'
_refine_ls_weighting_scheme calc
_refine_ls_wR_factor_gt 0.0556
_refine_ls_wR_factor_ref 0.0582
_reflns_Friedel_coverage 0.000
_reflns_number_gt 4916
_reflns_number_total 5440
_reflns_threshold_expression >2sigma(I)
_cod_data_source_file c9ob01885a2.cif
_cod_data_source_block 5s-I-3_MT345
_cod_depositor_comments 'Adding full bibliography for 7157127--7157141.cif.'
_cod_database_code 7157135

loop_
_space_group_symop_operation_xyz
'x, y, z'
'-x, -y, -z'

loop_
_atom_site_label
_atom_site_type_symbol
_atom_site_fract_x
_atom_site_fract_y
_atom_site_fract_z
_atom_site_U_iso_or_equiv
_atom_site_adp_type
_atom_site_occupancy
_atom_site_site_symmetry_order
_atom_site_calc_flag
_atom_site_refinement_flags_posn
_atom_site_refinement_flags_adp
Fe1 Fe 0.47078(3) 0.68406(2) 0.79744(2) 0.01302(6) Uani 1 1 d . .
I1 I 0.30209(2) 0.66311(2) 0.55392(2) 0.02866(5) Uani 1 1 d . .
Si1 Si 0.69524(6) 0.42020(5) 0.80291(3) 0.01507(10) Uani 1 1 d . .
C1 C 0.2411(3) 0.7349(2) 0.82694(16) 0.0301(5) Uani 1 1 d . .
H1 H 0.152828 0.734795 0.781547 0.036 Uiso 1 1 calc R U
C2 C 0.3693(3) 0.8455(2) 0.87391(15) 0.0272(4) Uani 1 1 d . .
H2 H 0.382376 0.931999 0.865404 0.033 Uiso 1 1 calc R U
C3 C 0.4746(3) 0.8036(2) 0.93589(14) 0.0261(4) Uani 1 1 d . .
H3 H 0.570720 0.857395 0.976272 0.031 Uiso 1 1 calc R U
C4 C 0.4119(3) 0.6680(2) 0.92721(15) 0.0279(4) Uani 1 1 d . .
H4 H 0.458305 0.615106 0.960861 0.034 Uiso 1 1 calc R U
C5 C 0.2669(3) 0.6246(2) 0.85920(17) 0.0314(5) Uani 1 1 d . .
H5 H 0.199793 0.537695 0.839160 0.038 Uiso 1 1 calc R U
C6 C 0.7081(2) 0.68191(17) 0.76269(12) 0.0130(3) Uani 1 1 d . .
C7 C 0.6297(2) 0.54693(17) 0.74856(12) 0.0139(3) Uani 1 1 d . .
C8 C 0.4868(2) 0.52599(18) 0.68007(12) 0.0166(3) Uani 1 1 d . .
H8 H 0.408418 0.444987 0.654850 0.020 Uiso 1 1 calc R U
C9 C 0.4822(2) 0.64667(18) 0.65629(12) 0.0154(3) Uani 1 1 d . .
C10 C 0.6209(2) 0.74841(17) 0.70816(12) 0.0126(3) Uani 1 1 d . .
F11 F 0.85175(12) 0.73831(11) 0.82048(8) 0.0186(2) Uani 1 1 d . .
C12 C 0.8088(3) 0.5048(2) 0.92405(14) 0.0240(4) Uani 1 1 d . .
H12A H 0.733669 0.552431 0.966201 0.036 Uiso 1 1 calc R U
H12B H 0.905107 0.569345 0.920123 0.036 Uiso 1 1 calc R U
H12C H 0.847573 0.437210 0.949683 0.036 Uiso 1 1 calc R U
C13 C 0.8395(3) 0.3273(2) 0.72479(17) 0.0315(5) Uani 1 1 d . .
H13A H 0.934408 0.391506 0.718773 0.047 Uiso 1 1 calc R U
H13B H 0.779530 0.278745 0.661480 0.047 Uiso 1 1 calc R U
H13C H 0.880281 0.263032 0.753100 0.047 Uiso 1 1 calc R U
C14 C 0.5038(3) 0.3026(2) 0.80667(16) 0.0255(4) Uani 1 1 d . .
H14A H 0.535002 0.234948 0.834755 0.038 Uiso 1 1 calc R U
H14B H 0.448767 0.257710 0.741683 0.038 Uiso 1 1 calc R U
H14C H 0.427137 0.353388 0.845564 0.038 Uiso 1 1 calc R U
C15 C 0.6743(2) 0.88489(17) 0.69350(12) 0.0145(3) Uani 1 1 d . .
O16 O 0.53961(18) 0.96139(14) 0.70578(10) 0.0203(3) Uani 1 1 d . .
H16 H 0.469(3) 0.920(3) 0.6715(18) 0.024 Uiso 1 1 d . U
C17 C 0.7274(2) 0.86114(18) 0.59242(13) 0.0160(3) Uani 1 1 d . .
C18 C 0.8046(2) 0.75136(19) 0.54972(13) 0.0194(4) Uani 1 1 d . .
H18 H 0.817458 0.686576 0.581401 0.023 Uiso 1 1 calc R U
C19 C 0.8627(2) 0.7362(2) 0.46126(14) 0.0221(4) Uani 1 1 d . .
H19 H 0.916200 0.661680 0.433206 0.027 Uiso 1 1 calc R U
C20 C 0.8430(3) 0.8289(2) 0.41374(14) 0.0249(4) Uani 1 1 d . .
H20 H 0.882703 0.818462 0.353237 0.030 Uiso 1 1 calc R U
C21 C 0.7645(3) 0.9375(2) 0.45542(15) 0.0286(4) Uani 1 1 d . .
H21 H 0.749882 1.001004 0.422869 0.034 Uiso 1 1 calc R U
C22 C 0.7072(3) 0.9541(2) 0.54441(14) 0.0225(4) Uani 1 1 d . .
H22 H 0.654193 1.029004 0.572396 0.027 Uiso 1 1 calc R U
C23 C 0.8175(2) 0.97258(17) 0.76844(13) 0.0154(3) Uani 1 1 d . .
C24 C 0.9824(2) 0.98760(19) 0.74803(14) 0.0196(4) Uani 1 1 d . .
H24 H 1.008830 0.942198 0.686160 0.024 Uiso 1 1 calc R U
C25 C 1.1093(3) 1.0687(2) 0.81761(16) 0.0247(4) Uani 1 1 d . .
H25 H 1.221344 1.079186 0.802620 0.030 Uiso 1 1 calc R U
C26 C 1.0729(3) 1.1339(2) 0.90815(16) 0.0296(5) Uani 1 1 d . .
H26 H 1.159681 1.188156 0.955710 0.035 Uiso 1 1 calc R U
C27 C 0.9081(3) 1.1198(2) 0.92939(15) 0.0304(5) Uani 1 1 d . .
H27 H 0.882203 1.164679 0.991492 0.036 Uiso 1 1 calc R U
C28 C 0.7820(3) 1.0401(2) 0.85990(14) 0.0228(4) Uani 1 1 d . .
H28 H 0.669839 1.031338 0.874754 0.027 Uiso 1 1 calc R U

loop_
_atom_site_aniso_label
_atom_site_aniso_U_11
_atom_site_aniso_U_22
_atom_site_aniso_U_33
_atom_site_aniso_U_23
_atom_site_aniso_U_13
_atom_site_aniso_U_12
Fe1 0.00950(12) 0.01586(12) 0.01416(12) 0.00483(10) 0.00289(9) 0.00258(9)
I1 0.03102(8) 0.02604(8) 0.02670(8) 0.01045(6) -0.01423(5) 0.00029(5)
Si1 0.0162(2) 0.0130(2) 0.0172(2) 0.00629(18) 0.00166(18) 0.00283(18)
C1 0.0137(9) 0.0481(13) 0.0301(11) 0.0103(10) 0.0077(8) 0.0119(9)
C2 0.0281(10) 0.0284(10) 0.0292(10) 0.0077(9) 0.0152(8) 0.0158(9)
C3 0.0242(10) 0.0333(11) 0.0174(9) 0.0000(8) 0.0085(8) 0.0087(8)
C4 0.0321(11) 0.0389(12) 0.0211(10) 0.0158(9) 0.0155(8) 0.0135(9)
C5 0.0210(10) 0.0363(12) 0.0373(12) 0.0112(10) 0.0176(9) 0.0001(9)
C6 0.0097(7) 0.0154(8) 0.0141(8) 0.0042(6) 0.0033(6) 0.0028(6)
C7 0.0141(8) 0.0135(8) 0.0144(8) 0.0039(6) 0.0037(6) 0.0033(6)
C8 0.0184(9) 0.0140(8) 0.0152(8) 0.0030(7) 0.0001(7) 0.0002(7)
C9 0.0156(8) 0.0186(8) 0.0116(8) 0.0045(7) -0.0017(6) 0.0037(7)
C10 0.0127(8) 0.0131(8) 0.0126(7) 0.0041(6) 0.0041(6) 0.0028(6)
F11 0.0104(5) 0.0193(5) 0.0262(6) 0.0096(4) -0.0027(4) -0.0005(4)
C12 0.0238(10) 0.0263(10) 0.0220(9) 0.0113(8) -0.0045(8) -0.0005(8)
C13 0.0375(12) 0.0270(11) 0.0355(12) 0.0110(9) 0.0125(10) 0.0172(9)
C14 0.0245(10) 0.0210(9) 0.0318(11) 0.0135(8) -0.0014(8) -0.0033(8)
C15 0.0151(8) 0.0127(8) 0.0169(8) 0.0054(7) 0.0025(6) 0.0043(6)
O16 0.0185(7) 0.0170(6) 0.0259(7) 0.0056(6) 0.0010(5) 0.0082(5)
C17 0.0162(8) 0.0156(8) 0.0165(8) 0.0066(7) 0.0007(6) 0.0010(7)
C18 0.0242(9) 0.0166(8) 0.0198(9) 0.0083(7) 0.0052(7) 0.0043(7)
C19 0.0219(9) 0.0233(10) 0.0197(9) 0.0045(8) 0.0054(7) 0.0025(8)
C20 0.0258(10) 0.0334(11) 0.0158(9) 0.0099(8) 0.0036(7) -0.0002(8)
C21 0.0355(12) 0.0319(11) 0.0258(10) 0.0206(9) 0.0027(9) 0.0051(9)
C22 0.0259(10) 0.0212(9) 0.0247(10) 0.0125(8) 0.0033(8) 0.0060(8)
C23 0.0191(9) 0.0104(8) 0.0179(8) 0.0066(7) 0.0016(7) 0.0022(6)
C24 0.0195(9) 0.0184(9) 0.0221(9) 0.0082(7) 0.0034(7) 0.0024(7)
C25 0.0186(9) 0.0214(9) 0.0357(11) 0.0128(9) 0.0002(8) 0.0008(7)
C26 0.0281(11) 0.0232(10) 0.0308(11) 0.0035(9) -0.0078(9) -0.0016(8)
C27 0.0340(12) 0.0264(11) 0.0228(10) -0.0020(8) 0.0000(9) 0.0014(9)
C28 0.0231(10) 0.0198(9) 0.0229(9) 0.0031(8) 0.0049(8) 0.0015(7)

loop_
_atom_type_symbol
_atom_type_description
_atom_type_scat_dispersion_real
_atom_type_scat_dispersion_imag
_atom_type_scat_source
C C 0.0033 0.0016 'International Tables Vol C Tables 4.2.6.8 and 6.1.1.4'
H H 0.0000 0.0000 'International Tables Vol C Tables 4.2.6.8 and 6.1.1.4'
F F 0.0171 0.0103 'International Tables Vol C Tables 4.2.6.8 and 6.1.1.4'
Fe Fe 0.3463 0.8444 'International Tables Vol C Tables 4.2.6.8 and 6.1.1.4'
I I -0.4742 1.8119 'International Tables Vol C Tables 4.2.6.8 and 6.1.1.4'
O O 0.0106 0.0060 'International Tables Vol C Tables 4.2.6.8 and 6.1.1.4'
Si Si 0.0817 0.0704 'International Tables Vol C Tables 4.2.6.8 and 6.1.1.4'

loop_
_geom_angle_atom_site_label_1
_geom_angle_atom_site_label_2
_geom_angle_atom_site_label_3
_geom_angle
C9 Fe1 C6 67.74(7)
C9 Fe1 C8 41.10(7)
C6 Fe1 C8 67.61(7)
C9 Fe1 C10 41.49(7)
C6 Fe1 C10 41.09(7)
C8 Fe1 C10 70.09(7)
C9 Fe1 C1 107.86(8)
C6 Fe1 C1 164.86(9)
C8 Fe1 C1 119.35(9)
C10 Fe1 C1 126.00(8)
C9 Fe1 C3 155.26(8)
C6 Fe1 C3 109.64(8)
C8 Fe1 C3 162.77(8)
C10 Fe1 C3 119.85(8)
C1 Fe1 C3 67.88(9)
C9 Fe1 C2 120.37(8)
C6 Fe1 C2 128.03(8)
C8 Fe1 C2 154.52(8)
C10 Fe1 C2 107.49(8)
C1 Fe1 C2 40.45(9)
C3 Fe1 C2 40.45(9)
C9 Fe1 C5 125.47(9)
C6 Fe1 C5 153.95(9)
C8 Fe1 C5 106.43(9)
C10 Fe1 C5 163.30(9)
C1 Fe1 C5 40.45(10)
C3 Fe1 C5 68.14(9)
C2 Fe1 C5 68.24(9)
C9 Fe1 C4 162.85(9)
C6 Fe1 C4 120.62(8)
C8 Fe1 C4 125.11(8)
C10 Fe1 C4 154.45(8)
C1 Fe1 C4 67.90(9)
C3 Fe1 C4 40.31(9)
C2 Fe1 C4 68.00(9)
C5 Fe1 C4 40.61(9)
C9 Fe1 C7 69.34(7)
C6 Fe1 C7 40.62(7)
C8 Fe1 C7 40.90(7)
C10 Fe1 C7 70.61(7)
C1 Fe1 C7 153.14(9)
C3 Fe1 C7 125.83(8)
C2 Fe1 C7 164.01(8)
C5 Fe1 C7 118.09(8)
C4 Fe1 C7 106.50(8)
C12 Si1 C14 111.47(10)
C12 Si1 C13 108.64(11)
C14 Si1 C13 110.40(11)
C12 Si1 C7 110.79(9)
C14 Si1 C7 107.91(9)
C13 Si1 C7 107.57(9)
C2 C1 C5 108.5(2)
C2 C1 Fe1 69.86(11)
C5 C1 Fe1 69.86(11)
C2 C1 H1 125.7
C5 C1 H1 125.7
Fe1 C1 H1 126.1
C1 C2 C3 107.6(2)
C1 C2 Fe1 69.69(12)
C3 C2 Fe1 69.71(11)
C1 C2 H2 126.2
C3 C2 H2 126.2
Fe1 C2 H2 126.0
C4 C3 C2 108.3(2)
C4 C3 Fe1 69.91(11)
C2 C3 Fe1 69.84(11)
C4 C3 H3 125.9
C2 C3 H3 125.9
Fe1 C3 H3 126.0
C3 C4 C5 108.16(19)
C3 C4 Fe1 69.77(11)
C5 C4 Fe1 69.69(12)
C3 C4 H4 125.9
C5 C4 H4 125.9
Fe1 C4 H4 126.2
C1 C5 C4 107.4(2)
C1 C5 Fe1 69.68(11)
C4 C5 Fe1 69.70(11)
C1 C5 H5 126.3
C4 C5 H5 126.3
Fe1 C5 H5 125.9
F11 C6 C7 122.52(15)
F11 C6 C10 124.38(15)
C7 C6 C10 113.09(15)
F11 C6 Fe1 127.74(11)
C7 C6 Fe1 71.37(9)
C10 C6 Fe1 70.20(9)
C6 C7 C8 104.54(15)
C6 C7 Si1 129.11(13)
C8 C7 Si1 126.34(13)
C6 C7 Fe1 68.00(9)
C8 C7 Fe1 68.31(10)
Si1 C7 Fe1 128.39(9)
C9 C8 C7 108.72(15)
C9 C8 Fe1 68.42(10)
C7 C8 Fe1 70.79(10)
C9 C8 H8 125.6
C7 C8 H8 125.6
Fe1 C8 H8 126.7
C8 C9 C10 110.24(15)
C8 C9 Fe1 70.48(10)
C10 C9 Fe1 70.58(9)
C8 C9 I1 122.97(13)
C10 C9 I1 126.71(13)
Fe1 C9 I1 128.13(9)
C6 C10 C9 103.40(14)
C6 C10 C15 129.22(15)
C9 C10 C15 126.63(15)
C6 C10 Fe1 68.71(9)
C9 C10 Fe1 67.92(9)
C15 C10 Fe1 133.94(12)
Si1 C12 H12A 109.5
Si1 C12 H12B 109.5
H12A C12 H12B 109.5
Si1 C12 H12C 109.5
H12A C12 H12C 109.5
H12B C12 H12C 109.5
Si1 C13 H13A 109.5
Si1 C13 H13B 109.5
H13A C13 H13B 109.5
Si1 C13 H13C 109.5
H13A C13 H13C 109.5
H13B C13 H13C 109.5
Si1 C14 H14A 109.5
Si1 C14 H14B 109.5
H14A C14 H14B 109.5
Si1 C14 H14C 109.5
H14A C14 H14C 109.5
H14B C14 H14C 109.5
O16 C15 C10 110.60(14)
O16 C15 C23 104.98(14)
C10 C15 C23 111.94(14)
O16 C15 C17 110.28(14)
C10 C15 C17 108.67(14)
C23 C15 C17 110.35(14)
C15 O16 H16 106(2)
C22 C17 C18 119.05(17)
C22 C17 C15 119.84(16)
C18 C17 C15 121.01(16)
C19 C18 C17 120.51(18)
C19 C18 H18 119.7
C17 C18 H18 119.7
C20 C19 C18 120.38(18)
C20 C19 H19 119.8
C18 C19 H19 119.8
C19 C20 C21 119.33(18)
C19 C20 H20 120.3
C21 C20 H20 120.3
C20 C21 C22 120.69(19)
C20 C21 H21 119.7
C22 C21 H21 119.7
C21 C22 C17 120.04(18)
C21 C22 H22 120.0
C17 C22 H22 120.0
C24 C23 C28 118.58(17)
C24 C23 C15 122.05(16)
C28 C23 C15 119.37(16)
C23 C24 C25 120.59(18)
C23 C24 H24 119.7
C25 C24 H24 119.7
C26 C25 C24 120.28(19)
C26 C25 H25 119.9
C24 C25 H25 119.9
C25 C26 C27 119.63(19)
C25 C26 H26 120.2
C27 C26 H26 120.2
C28 C27 C26 120.0(2)
C28 C27 H27 120.0
C26 C27 H27 120.0
C27 C28 C23 120.94(19)
C27 C28 H28 119.5
C23 C28 H28 119.5

loop_
_geom_bond_atom_site_label_1
_geom_bond_atom_site_label_2
_geom_bond_distance
Fe1 C9 2.0131(17)
Fe1 C6 2.0288(16)
Fe1 C8 2.0404(18)
Fe1 C10 2.0488(17)
Fe1 C1 2.052(2)
Fe1 C3 2.0522(19)
Fe1 C2 2.0538(19)
Fe1 C5 2.054(2)
Fe1 C4 2.0541(19)
Fe1 C7 2.0735(17)
I1 C9 2.0993(17)
Si1 C12 1.859(2)
Si1 C14 1.865(2)
Si1 C13 1.866(2)
Si1 C7 1.8719(18)
C1 C2 1.419(3)
C1 C5 1.419(3)
C1 H1 0.9500
C2 C3 1.419(3)
C2 H2 0.9500
C3 C4 1.415(3)
C3 H3 0.9500
C4 C5 1.426(3)
C4 H4 0.9500
C5 H5 0.9500
C6 F11 1.350(2)
C6 C7 1.425(2)
C6 C10 1.431(2)
C7 C8 1.438(2)
C8 C9 1.423(2)
C8 H8 0.9500
C9 C10 1.439(2)
C10 C15 1.527(2)
C12 H12A 0.9800
C12 H12B 0.9800
C12 H12C 0.9800
C13 H13A 0.9800
C13 H13B 0.9800
C13 H13C 0.9800
C14 H14A 0.9800
C14 H14B 0.9800
C14 H14C 0.9800
C15 O16 1.438(2)
C15 C23 1.536(2)
C15 C17 1.538(2)
O16 H16 0.74(3)
C17 C22 1.393(3)
C17 C18 1.396(3)
C18 C19 1.389(3)
C18 H18 0.9500
C19 C20 1.385(3)
C19 H19 0.9500
C20 C21 1.389(3)
C20 H20 0.9500
C21 C22 1.392(3)
C21 H21 0.9500
C22 H22 0.9500
C23 C24 1.391(3)
C23 C28 1.395(3)
C24 C25 1.395(3)
C24 H24 0.9500
C25 C26 1.381(3)
C25 H25 0.9500
C26 C27 1.393(3)
C26 H26 0.9500
C27 C28 1.386(3)
C27 H27 0.9500
C28 H28 0.9500

loop_
_geom_torsion_atom_site_label_1
_geom_torsion_atom_site_label_2
_geom_torsion_atom_site_label_3
_geom_torsion_atom_site_label_4
_geom_torsion
C5 C1 C2 C3 -0.3(2)
Fe1 C1 C2 C3 -59.63(13)
C5 C1 C2 Fe1 59.36(14)
C1 C2 C3 C4 0.0(2)
Fe1 C2 C3 C4 -59.57(13)
C1 C2 C3 Fe1 59.61(13)
C2 C3 C4 C5 0.2(2)
Fe1 C3 C4 C5 -59.33(13)
C2 C3 C4 Fe1 59.52(13)
C2 C1 C5 C4 0.4(2)
Fe1 C1 C5 C4 59.75(13)
C2 C1 C5 Fe1 -59.36(14)
C3 C4 C5 C1 -0.4(2)
Fe1 C4 C5 C1 -59.73(14)
C3 C4 C5 Fe1 59.38(13)
F11 C6 C7 C8 -177.66(14)
C10 C6 C7 C8 1.05(19)
Fe1 C6 C7 C8 58.90(11)
F11 C6 C7 Si1 1.1(2)
C10 C6 C7 Si1 179.82(12)
Fe1 C6 C7 Si1 -122.33(14)
F11 C6 C7 Fe1 123.44(15)
C10 C6 C7 Fe1 -57.85(12)
C12 Si1 C7 C6 30.20(18)
C14 Si1 C7 C6 152.48(16)
C13 Si1 C7 C6 -88.40(17)
C12 Si1 C7 C8 -151.28(15)
C14 Si1 C7 C8 -29.00(18)
C13 Si1 C7 C8 90.12(17)
C12 Si1 C7 Fe1 -61.42(14)
C14 Si1 C7 Fe1 60.86(14)
C13 Si1 C7 Fe1 179.98(12)
C6 C7 C8 C9 -0.66(19)
Si1 C7 C8 C9 -179.47(12)
Fe1 C7 C8 C9 58.03(12)
C6 C7 C8 Fe1 -58.69(11)
Si1 C7 C8 Fe1 122.49(13)
C7 C8 C9 C10 0.1(2)
Fe1 C8 C9 C10 59.56(12)
C7 C8 C9 Fe1 -59.49(12)
C7 C8 C9 I1 177.08(11)
Fe1 C8 C9 I1 -123.43(13)
F11 C6 C10 C9 177.69(15)
C7 C6 C10 C9 -1.00(18)
Fe1 C6 C10 C9 -59.50(11)
F11 C6 C10 C15 7.2(3)
C7 C6 C10 C15 -171.46(16)
Fe1 C6 C10 C15 130.04(17)
F11 C6 C10 Fe1 -122.81(16)
C7 C6 C10 Fe1 58.50(12)
C8 C9 C10 C6 0.54(19)
Fe1 C9 C10 C6 60.04(11)
I1 C9 C10 C6 -176.33(12)
C8 C9 C10 C15 171.33(15)
Fe1 C9 C10 C15 -129.17(16)
I1 C9 C10 C15 -5.5(2)
C8 C9 C10 Fe1 -59.50(12)
I1 C9 C10 Fe1 123.63(13)
C6 C10 C15 O16 -133.87(17)
C9 C10 C15 O16 57.7(2)
Fe1 C10 C15 O16 -36.1(2)
C6 C10 C15 C23 -17.2(2)
C9 C10 C15 C23 174.41(16)
Fe1 C10 C15 C23 80.6(2)
C6 C10 C15 C17 104.94(19)
C9 C10 C15 C17 -63.5(2)
Fe1 C10 C15 C17 -157.26(14)
O16 C15 C17 C22 28.8(2)
C10 C15 C17 C22 150.17(17)
C23 C15 C17 C22 -86.7(2)
O16 C15 C17 C18 -154.90(17)
C10 C15 C17 C18 -33.5(2)
C23 C15 C17 C18 89.6(2)
C22 C17 C18 C19 1.0(3)
C15 C17 C18 C19 -175.39(17)
C17 C18 C19 C20 -0.8(3)
C18 C19 C20 C21 0.0(3)
C19 C20 C21 C22 0.5(3)
C20 C21 C22 C17 -0.3(3)
C18 C17 C22 C21 -0.4(3)
C15 C17 C22 C21 175.97(18)
O16 C15 C23 C24 -138.16(17)
C10 C15 C23 C24 101.81(19)
C17 C15 C23 C24 -19.3(2)
O16 C15 C23 C28 41.6(2)
C10 C15 C23 C28 -78.5(2)
C17 C15 C23 C28 160.37(16)
C28 C23 C24 C25 -0.1(3)
C15 C23 C24 C25 179.58(16)
C23 C24 C25 C26 0.8(3)
C24 C25 C26 C27 -0.9(3)
C25 C26 C27 C28 0.3(3)
C26 C27 C28 C23 0.4(3)
C24 C23 C28 C27 -0.5(3)
C15 C23 C28 C27 179.81(18)
